data_4302841
loop_
_publ_author_name
'Tetsuya Sato'
'Koshiro Nishi'
'Seiichiro Iijima'
'Masaaki Kojima'
'Naohide Matsumoto'

_publ_contact_author_email naohide@aster.sci.kumamoto-u.ac.jp
_publ_contact_author_fax 81-96-342-3390
_publ_contact_author_name 'Naohide Matsumoto'
_publ_contact_author_phone 81-96-342-3390
_publ_section_title
;
One-Step and Two-Step Spin-Crossover Iron(II) Complexes of
((2-Methylimidazol-4-yl)methylidene)histamine
;
_journal_name_full 'Inorganic Chemistry'
_journal_page_first 7211
_journal_page_last 7229
_journal_paper_doi 10.1021/ic9006197
_journal_volume 48
_journal_year 2009
_chemical_formula_moiety 'C22 H32 Br Cl Fe N10 O5 '
_chemical_formula_sum 'C22 H32 Br Cl Fe N10 O5'
_chemical_formula_weight 687.76
_space_group_IT_number 14
_symmetry_cell_setting monoclinic
_symmetry_Int_Tables_number 14
_symmetry_space_group_name_Hall '-P 2yn'
_symmetry_space_group_name_H-M 'P 1 21/n 1'
_cell_angle_alpha 90.0000
_cell_angle_beta 94.357(15)
_cell_angle_gamma 90.0000
_cell_formula_units_Z 4
_cell_length_a 11.972(5)
_cell_length_b 19.065(10)
_cell_length_c 12.897(6)
_cell_measurement_reflns_used 8613
_cell_measurement_temperature 296.1
_cell_measurement_theta_max 27.5
_cell_measurement_theta_min 3.1
_cell_volume 2935(2)
_computing_cell_refinement PROCESS-AUTO
_computing_data_collection PROCESS-AUTO
_computing_data_reduction CrystalStructure
_computing_publication_material 'CrystalStructure 3.8'
_computing_structure_refinement CRYSTALS
_computing_structure_solution 'DIRDIF99 (PATTY)'
_diffrn_detector_area_resol_mean 10.00
_diffrn_measured_fraction_theta_full 0.991
_diffrn_measured_fraction_theta_max 0.991
_diffrn_measurement_device_type 'Rigaku RAXIS-RAPID'
_diffrn_measurement_method \w
_diffrn_radiation_type 'Mo K\a'
_diffrn_radiation_wavelength 0.71075
_diffrn_reflns_av_R_equivalents 0.302
_diffrn_reflns_limit_h_max 15
_diffrn_reflns_limit_h_min -15
_diffrn_reflns_limit_k_max 24
_diffrn_reflns_limit_k_min -24
_diffrn_reflns_limit_l_max 16
_diffrn_reflns_limit_l_min -16
_diffrn_reflns_number 27330
_diffrn_reflns_theta_full 27.48
_diffrn_reflns_theta_max 27.48
_exptl_absorpt_coefficient_mu 2.020
_exptl_absorpt_correction_T_max 0.812
_exptl_absorpt_correction_T_min 0.166
_exptl_absorpt_correction_type multi-scan
_exptl_absorpt_process_details
;
    Higashi, T. (1995). Program for Absorption Correction.
    Rigaku Corporation, Tokyo, Japan.
;
_exptl_crystal_colour red
_exptl_crystal_density_diffrn 1.556
_exptl_crystal_density_method 'not measured'
_exptl_crystal_description platelet
_exptl_crystal_F_000 1408.00
_exptl_crystal_size_max 0.36
_exptl_crystal_size_mid 0.26
_exptl_crystal_size_min 0.21
_refine_diff_density_max 0.37
_refine_diff_density_min -0.29
_refine_ls_extinction_method none
_refine_ls_goodness_of_fit_ref 0.959
_refine_ls_hydrogen_treatment refall
_refine_ls_number_parameters 392
_refine_ls_number_reflns 1241
_refine_ls_R_factor_gt 0.0414
_refine_ls_shift/su_max 0.0000
_refine_ls_structure_factor_coef Fsqd
_refine_ls_weighting_details 'w = 1/[1.0000\s(Fo^2^)]/(4Fo^2^)'
_refine_ls_weighting_scheme calc
_refine_ls_wR_factor_ref 0.0580
_reflns_number_gt 1223
_reflns_number_total 6670
_reflns_threshold_expression F^2^>2.0\s(F^2^)
_cod_data_source_file ic9006197_si_002_13.cif
_cod_data_source_block '_Fe(H2L)2BrClO4296K'
_cod_original_formula_sum 'C22 H32 Br Cl Fe N10 O5 '
_cod_database_code 4302841

loop_
_symmetry_equiv_pos_site_id
_symmetry_equiv_pos_as_xyz
1 +X,+Y,+Z
2 1/2-X,1/2+Y,1/2-Z
3 -X,-Y,-Z
4 1/2+X,1/2-Y,1/2+Z

loop_
_atom_site_label
_atom_site_type_symbol
_atom_site_fract_x
_atom_site_fract_y
_atom_site_fract_z
_atom_site_U_iso_or_equiv
_atom_site_adp_type
_atom_site_occupancy
_atom_site_symmetry_multiplicity
_atom_site_calc_flag
_atom_site_refinement_flags
_atom_site_disorder_assembly
_atom_site_disorder_group
Br(1) Br 0.12931(9) 0.44228(7) 0.40333(11) 0.0942(5) Uani 1.00 1 d . . .
Fe(1) Fe 0.64704(12) 0.24885(9) 0.38580(12) 0.0566(6) Uani 1.00 1 d . . .
Cl(2) Cl 0.2277(3) 0.0442(2) 0.4550(3) 0.0848(18) Uani 1.00 1 d . . .
O(1) O 0.1219(6) 0.0237(4) 0.4836(6) 0.124(4) Uani 1.00 1 d . . .
O(2) O 0.3060(8) 0.0217(6) 0.5280(9) 0.203(6) Uani 1.00 1 d . . .
O(3) O 0.2422(6) 0.1154(5) 0.4491(7) 0.140(4) Uani 1.00 1 d . . .
O(4) O 0.2489(11) 0.0145(8) 0.3680(10) 0.272(8) Uani 1.00 1 d . . .
O(5) O 0.2689(10) 0.4909(6) 0.6340(10) 0.219(7) Uani 1.00 1 d . . .
N(1) N 0.5197(10) 0.0854(12) 0.1806(13) 0.105(7) Uani 1.00 1 d . . .
N(2) N 0.5741(8) 0.1696(6) 0.2875(15) 0.071(5) Uani 1.00 1 d . . .
N(3) N 0.5830(8) 0.1758(6) 0.4935(11) 0.063(4) Uani 1.00 1 d . . .
N(4) N 0.7460(9) 0.3975(8) 0.618(2) 0.104(6) Uani 1.00 1 d . . .
N(5) N 0.6940(7) 0.3110(9) 0.5175(11) 0.062(5) Uani 1.00 1 d . . .
N(6) N 0.3638(9) 0.3829(9) 0.3132(12) 0.076(5) Uani 1.00 1 d . . .
N(7) N 0.5078(13) 0.3148(6) 0.3443(10) 0.059(4) Uani 1.00 1 d . . .
N(8) N 0.7102(11) 0.3190(6) 0.2724(7) 0.068(4) Uani 1.00 1 d . . .
N(9) N 0.9491(13) 0.1309(8) 0.4254(9) 0.092(5) Uani 1.00 1 d . . .
N(10) N 0.8080(8) 0.2009(8) 0.3935(8) 0.062(4) Uani 1.00 1 d . . .
C(1) C 0.5730(10) 0.1971(8) 0.0974(10) 0.130(7) Uani 1.00 1 d . . .
C(2) C 0.5587(12) 0.1519(11) 0.190(2) 0.088(8) Uani 1.00 1 d . . .
C(3) C 0.5107(11) 0.0603(10) 0.276(2) 0.093(7) Uani 1.00 1 d . . .
C(4) C 0.5408(12) 0.1113(13) 0.3427(15) 0.069(7) Uani 1.00 1 d . . .
C(5) C 0.5462(10) 0.1178(9) 0.4540(15) 0.080(6) Uani 1.00 1 d . . .
C(6) C 0.5867(10) 0.1833(6) 0.6064(12) 0.085(6) Uani 1.00 1 d . . .
C(7) C 0.6967(12) 0.2144(9) 0.6479(10) 0.089(6) Uani 1.00 1 d . . .
C(8) C 0.7107(12) 0.2876(12) 0.6185(19) 0.076(7) Uani 1.00 1 d . . .
C(9) C 0.7431(14) 0.3411(17) 0.6783(15) 0.111(9) Uani 1.00 1 d . . .
C(10) C 0.7176(12) 0.3775(13) 0.5202(16) 0.078(7) Uani 1.00 1 d . . .
C(11) C 0.3422(8) 0.2862(6) 0.4401(9) 0.096(6) Uani 1.00 1 d . . .
C(12) C 0.4056(19) 0.3260(10) 0.3652(11) 0.068(7) Uani 1.00 1 d . . .
C(13) C 0.444(2) 0.4065(8) 0.2536(12) 0.086(7) Uani 1.00 1 d . . .
C(14) C 0.5341(15) 0.3645(11) 0.2725(14) 0.068(7) Uani 1.00 1 d . . .
C(15) C 0.6429(15) 0.3647(8) 0.2356(10) 0.086(7) Uani 1.00 1 d . . .
C(16) C 0.8226(11) 0.3187(6) 0.2392(10) 0.090(6) Uani 1.00 1 d . . .
C(17) C 0.9058(10) 0.3043(8) 0.3291(10) 0.091(6) Uani 1.00 1 d . . .
C(18) C 0.9032(17) 0.2338(8) 0.3694(11) 0.073(7) Uani 1.00 1 d . . .
C(19) C 0.9890(13) 0.1911(12) 0.3839(11) 0.084(7) Uani 1.00 1 d . . .
C(20) C 0.8388(15) 0.1380(9) 0.4266(9) 0.071(6) Uani 1.00 1 d . . .
C(21) C 0.3410(15) 0.4379(10) 0.6726(14) 0.184(10) Uani 1.00 1 d . . .
C(22) C 0.4389(10) 0.4335(11) 0.6192(14) 0.248(12) Uani 1.00 1 d . . .
H(1) H 0.5074 0.2239 0.0808 0.156 Uiso 1.00 1 c R . .
H(2) H 0.6345 0.2279 0.1115 0.156 Uiso 1.00 1 c R . .
H(3) H 0.5861 0.1677 0.0411 0.156 Uiso 1.00 1 c R . .
H(4) H 0.5006 0.0586 0.1203 0.123 Uiso 1.00 1 c R . .
H(5) H 0.4848 0.0159 0.2967 0.108 Uiso 1.00 1 c R . .
H(6) H 0.5225 0.0813 0.4965 0.096 Uiso 1.00 1 c R . .
H(7) H 0.5790 0.1389 0.6383 0.103 Uiso 1.00 1 c R . .
H(8) H 0.5268 0.2129 0.6212 0.103 Uiso 1.00 1 c R . .
H(9) H 0.7559 0.1871 0.6256 0.107 Uiso 1.00 1 c R . .
H(10) H 0.6997 0.2132 0.7208 0.107 Uiso 1.00 1 c R . .
H(11) H 0.7655 0.4444 0.6365 0.123 Uiso 1.00 1 c R . .
H(12) H 0.7136 0.4059 0.4603 0.094 Uiso 1.00 1 c R . .
H(13) H 0.7597 0.3416 0.7507 0.132 Uiso 1.00 1 c R . .
H(14) H 0.3040 0.2488 0.4041 0.116 Uiso 1.00 1 c R . .
H(15) H 0.3931 0.2677 0.4929 0.116 Uiso 1.00 1 c R . .
H(16) H 0.2900 0.3156 0.4696 0.116 Uiso 1.00 1 c R . .
H(17) H 0.2920 0.4026 0.3174 0.090 Uiso 1.00 1 c R . .
H(18) H 0.4367 0.4452 0.2076 0.102 Uiso 1.00 1 c R . .
H(19) H 0.6631 0.3985 0.1872 0.104 Uiso 1.00 1 c R . .
H(20) H 0.8360 0.3628 0.2085 0.109 Uiso 1.00 1 c R . .
H(21) H 0.8286 0.2824 0.1903 0.109 Uiso 1.00 1 c R . .
H(22) H 0.8903 0.3360 0.3821 0.109 Uiso 1.00 1 c R . .
H(23) H 0.9775 0.3140 0.3078 0.109 Uiso 1.00 1 c R . .
H(24) H 0.9906 0.0902 0.4466 0.110 Uiso 1.00 1 c R . .
H(25) H 1.0644 0.2001 0.3727 0.101 Uiso 1.00 1 c R . .
H(26) H 0.7900 0.1037 0.4505 0.085 Uiso 1.00 1 c R . .
H(27) H 0.4910 0.4655 0.6520 0.297 Uiso 1.00 1 c R . .
H(28) H 0.4708 0.3879 0.6195 0.297 Uiso 1.00 1 c R . .
H(29) H 0.4199 0.4481 0.5504 0.297 Uiso 1.00 1 c R . .
H(30) H 0.3085 0.3925 0.6657 0.216 Uiso 1.00 1 c R . .
H(31) H 0.3612 0.4474 0.7431 0.216 Uiso 1.00 1 c R . .

loop_
_atom_site_aniso_label
_atom_site_aniso_U_11
_atom_site_aniso_U_22
_atom_site_aniso_U_33
_atom_site_aniso_U_12
_atom_site_aniso_U_13
_atom_site_aniso_U_23
Br(1) 0.0870(9) 0.0748(12) 0.1199(12) 0.0109(9) 0.0013(8) 0.0223(11)
Fe(1) 0.0606(11) 0.0526(13) 0.0563(11) 0.0017(12) 0.0013(8) 0.0013(14)
Cl(2) 0.080(3) 0.074(4) 0.099(3) -0.002(3) 0.002(2) 0.004(3)
O(1) 0.059(5) 0.096(8) 0.220(10) -0.003(5) 0.030(6) 0.024(7)
O(2) 0.127(8) 0.200(14) 0.275(15) 0.001(8) -0.038(9) 0.113(12)
O(3) 0.142(8) 0.072(9) 0.206(11) -0.002(7) 0.016(7) 0.031(8)
O(4) 0.292(15) 0.33(2) 0.216(13) -0.196(13) 0.150(12) -0.180(14)
O(5) 0.225(12) 0.145(14) 0.280(16) -0.034(10) -0.019(11) 0.065(11)
N(1) 0.091(8) 0.12(2) 0.099(14) 0.022(10) -0.042(9) -0.051(13)
N(2) 0.069(7) 0.049(10) 0.093(12) -0.007(7) -0.009(8) -0.013(10)
N(3) 0.073(7) 0.055(10) 0.063(10) -0.000(7) 0.018(7) 0.017(8)
N(4) 0.091(8) 0.087(14) 0.129(16) -0.002(9) -0.011(10) -0.050(15)
N(5) 0.079(7) 0.047(11) 0.056(11) 0.002(7) -0.021(6) -0.004(9)
N(6) 0.070(10) 0.069(11) 0.085(9) 0.020(10) -0.020(9) -0.007(8)
N(7) 0.046(9) 0.052(10) 0.076(9) 0.005(7) -0.009(7) 0.001(8)
N(8) 0.056(9) 0.079(10) 0.067(9) 0.001(7) -0.001(7) 0.004(7)
N(9) 0.068(10) 0.108(14) 0.098(10) 0.048(10) -0.013(8) -0.017(9)
N(10) 0.063(8) 0.050(10) 0.072(8) -0.001(8) 0.001(6) -0.004(7)
C(1) 0.153(15) 0.158(19) 0.080(11) -0.007(12) 0.007(11) 0.007(13)
C(2) 0.051(9) 0.058(16) 0.15(2) -0.006(9) -0.008(13) -0.073(18)
C(3) 0.096(10) 0.050(14) 0.125(18) 0.002(10) -0.051(13) -0.022(18)
C(4) 0.066(10) 0.052(15) 0.087(17) 0.005(9) -0.004(11) -0.007(17)
C(5) 0.073(10) 0.056(14) 0.110(16) -0.005(9) 0.011(10) 0.019(14)
C(6) 0.108(12) 0.084(13) 0.065(12) 0.008(9) 0.019(10) 0.041(9)
C(7) 0.115(14) 0.101(16) 0.051(11) 0.015(12) -0.000(9) -0.002(12)
C(8) 0.080(10) 0.086(17) 0.056(16) 0.027(12) -0.023(10) -0.009(16)
C(9) 0.125(13) 0.11(2) 0.091(19) 0.013(15) -0.013(12) -0.018(19)
C(10) 0.092(11) 0.058(18) 0.085(18) 0.017(10) 0.010(11) 0.002(13)
C(11) 0.084(10) 0.097(14) 0.109(11) 0.019(9) 0.020(9) 0.009(10)
C(12) 0.065(15) 0.064(15) 0.070(12) 0.006(11) -0.029(11) 0.005(11)
C(13) 0.108(14) 0.057(14) 0.091(14) -0.017(14) -0.007(14) 0.006(10)
C(14) 0.079(16) 0.049(13) 0.074(14) 0.012(13) -0.015(12) 0.003(11)
C(15) 0.084(14) 0.119(17) 0.056(11) -0.010(12) 0.014(11) 0.021(10)
C(16) 0.066(10) 0.093(13) 0.113(14) -0.007(9) 0.029(10) 0.022(10)
C(17) 0.057(11) 0.107(16) 0.108(13) -0.012(11) -0.003(9) 0.006(12)
C(18) 0.069(14) 0.057(15) 0.093(12) 0.021(13) 0.002(10) -0.003(10)
C(19) 0.086(15) 0.089(16) 0.078(11) -0.003(14) 0.019(10) 0.004(11)
C(20) 0.074(14) 0.065(14) 0.074(10) 0.022(10) 0.001(9) 0.008(9)
C(21) 0.20(2) 0.13(2) 0.21(2) 0.003(17) -0.064(16) 0.098(17)
C(22) 0.123(15) 0.30(3) 0.32(2) -0.003(17) -0.003(16) -0.17(2)

loop_
_atom_type_symbol
_atom_type_description
_atom_type_scat_dispersion_real
_atom_type_scat_dispersion_imag
_atom_type_scat_source
C C 0.003 0.002
;
International Tables for Crystallography
(1992, Vol. C, Tables 4.2.6.8 and 6.1.1.4)
;
H H 0.000 0.000
;
International Tables for Crystallography
(1992, Vol. C, Table 6.1.1.4)
;
O O 0.011 0.006
;
International Tables for Crystallography
(1992, Vol. C, Tables 4.2.6.8 and 6.1.1.4)
;
N N 0.006 0.003
;
International Tables for Crystallography
(1992, Vol. C, Tables 4.2.6.8 and 6.1.1.4)
;
Cl Cl 0.148 0.159
;
International Tables for Crystallography
(1992, Vol. C, Tables 4.2.6.8 and 6.1.1.4)
;
Br Br -0.290 2.459
;
International Tables for Crystallography
(1992, Vol. C, Tables 4.2.6.8 and 6.1.1.4)
;
Fe Fe 0.346 0.844
;
International Tables for Crystallography
(1992, Vol. C, Tables 4.2.6.8 and 6.1.1.4)
;

loop_
_geom_angle_atom_site_label_1
_geom_angle_atom_site_label_2
_geom_angle_atom_site_label_3
_geom_angle
_geom_angle_publ_flag
_geom_angle_site_symmetry_1
_geom_angle_site_symmetry_2
_geom_angle_site_symmetry_3
N(2) Fe(1) N(3) 76.9(6) yes . . .
N(2) Fe(1) N(5) 162.6(6) yes . . .
N(2) Fe(1) N(7) 89.5(4) yes . . .
N(2) Fe(1) N(8) 100.7(5) yes . . .
N(2) Fe(1) N(10) 93.0(4) yes . . .
N(3) Fe(1) N(5) 86.0(5) yes . . .
N(3) Fe(1) N(7) 103.6(4) yes . . .
N(3) Fe(1) N(8) 177.6(4) yes . . .
N(3) Fe(1) N(10) 93.3(4) yes . . .
N(5) Fe(1) N(7) 91.5(5) yes . . .
N(5) Fe(1) N(8) 96.4(5) yes . . .
N(5) Fe(1) N(10) 91.0(4) yes . . .
N(7) Fe(1) N(8) 76.8(5) yes . . .
N(7) Fe(1) N(10) 163.1(5) yes . . .
N(8) Fe(1) N(10) 86.3(4) yes . . .
O(1) Cl(2) O(2) 108.8(6) yes . . .
O(1) Cl(2) O(3) 114.3(5) yes . . .
O(1) Cl(2) O(4) 110.2(7) yes . . .
O(2) Cl(2) O(3) 105.6(6) yes . . .
O(2) Cl(2) O(4) 107.1(8) yes . . .
O(3) Cl(2) O(4) 110.5(8) yes . . .
C(2) N(1) C(3) 107.5(19) yes . . .
Fe(1) N(2) C(2) 141.8(13) yes . . .
Fe(1) N(2) C(4) 112.6(13) yes . . .
C(2) N(2) C(4) 105.1(15) yes . . .
Fe(1) N(3) C(5) 115.5(12) yes . . .
Fe(1) N(3) C(6) 126.6(8) yes . . .
C(5) N(3) C(6) 117.7(14) yes . . .
C(9) N(4) C(10) 107.9(19) yes . . .
Fe(1) N(5) C(8) 126.2(14) yes . . .
Fe(1) N(5) C(10) 127.8(13) yes . . .
C(8) N(5) C(10) 105.9(16) yes . . .
C(12) N(6) C(13) 107.4(15) yes . . .
Fe(1) N(7) C(12) 141.6(12) yes . . .
Fe(1) N(7) C(14) 111.2(12) yes . . .
C(12) N(7) C(14) 107.2(14) yes . . .
Fe(1) N(8) C(15) 115.9(11) yes . . .
Fe(1) N(8) C(16) 125.5(8) yes . . .
C(15) N(8) C(16) 118.5(12) yes . . .
C(19) N(9) C(20) 107.2(14) yes . . .
Fe(1) N(10) C(18) 124.3(11) yes . . .
Fe(1) N(10) C(20) 129.6(10) yes . . .
C(18) N(10) C(20) 106.0(13) yes . . .
N(1) C(2) N(2) 111(2) yes . . .
N(1) C(2) C(1) 122(2) yes . . .
N(2) C(2) C(1) 127.4(17) yes . . .
N(1) C(3) C(4) 107.4(19) yes . . .
N(2) C(4) C(3) 109.0(19) yes . . .
N(2) C(4) C(5) 116.6(18) yes . . .
C(3) C(4) C(5) 134(2) yes . . .
N(3) C(5) C(4) 117.4(17) yes . . .
N(3) C(6) C(7) 110.7(11) yes . . .
C(6) C(7) C(8) 113.5(12) yes . . .
N(5) C(8) C(7) 123.0(19) yes . . .
N(5) C(8) C(9) 109(2) yes . . .
C(7) C(8) C(9) 128(2) yes . . .
N(4) C(9) C(8) 107.5(19) yes . . .
N(4) C(10) N(5) 110.1(19) yes . . .
N(6) C(12) N(7) 110.5(15) yes . . .
N(6) C(12) C(11) 123.0(17) yes . . .
N(7) C(12) C(11) 126.3(15) yes . . .
N(6) C(13) C(14) 106.9(15) yes . . .
N(7) C(14) C(13) 107.9(16) yes . . .
N(7) C(14) C(15) 119.3(16) yes . . .
C(13) C(14) C(15) 132.8(18) yes . . .
N(8) C(15) C(14) 116.8(15) yes . . .
N(8) C(16) C(17) 110.7(10) yes . . .
C(16) C(17) C(18) 114.8(12) yes . . .
N(10) C(18) C(17) 123.7(16) yes . . .
N(10) C(18) C(19) 110.0(15) yes . . .
C(17) C(18) C(19) 126.2(18) yes . . .
N(9) C(19) C(18) 106.5(15) yes . . .
N(9) C(20) N(10) 110.1(14) yes . . .
O(5) C(21) C(22) 112.6(16) yes . . .
C(2) N(1) H(4) 130.1 no . . .
C(3) N(1) H(4) 122.3 no . . .
C(9) N(4) H(11) 128.8 no . . .
C(10) N(4) H(11) 123.4 no . . .
C(12) N(6) H(17) 126.6 no . . .
C(13) N(6) H(17) 126.0 no . . .
C(19) N(9) H(24) 127.4 no . . .
C(20) N(9) H(24) 125.3 no . . .
C(2) C(1) H(1) 110.3 no . . .
C(2) C(1) H(2) 109.7 no . . .
C(2) C(1) H(3) 108.1 no . . .
H(1) C(1) H(2) 109.2 no . . .
H(1) C(1) H(3) 109.4 no . . .
H(2) C(1) H(3) 110.2 no . . .
N(1) C(3) H(5) 129.2 no . . .
C(4) C(3) H(5) 123.3 no . . .
N(3) C(5) H(6) 120.9 no . . .
C(4) C(5) H(6) 121.7 no . . .
N(3) C(6) H(7) 110.4 no . . .
N(3) C(6) H(8) 107.1 no . . .
C(7) C(6) H(7) 107.9 no . . .
C(7) C(6) H(8) 110.4 no . . .
H(7) C(6) H(8) 110.3 no . . .
C(6) C(7) H(9) 109.4 no . . .
C(6) C(7) H(10) 108.2 no . . .
C(8) C(7) H(9) 110.1 no . . .
C(8) C(7) H(10) 106.7 no . . .
H(9) C(7) H(10) 108.7 no . . .
N(4) C(9) H(13) 124.3 no . . .
C(8) C(9) H(13) 128.2 no . . .
N(4) C(10) H(12) 127.1 no . . .
N(5) C(10) H(12) 122.8 no . . .
C(12) C(11) H(14) 108.5 no . . .
C(12) C(11) H(15) 109.1 no . . .
C(12) C(11) H(16) 110.3 no . . .
H(14) C(11) H(15) 109.3 no . . .
H(14) C(11) H(16) 109.6 no . . .
H(15) C(11) H(16) 110.1 no . . .
N(6) C(13) H(18) 125.7 no . . .
C(14) C(13) H(18) 127.4 no . . .
N(8) C(15) H(19) 122.4 no . . .
C(14) C(15) H(19) 120.8 no . . .
N(8) C(16) H(20) 108.2 no . . .
N(8) C(16) H(21) 108.7 no . . .
C(17) C(16) H(20) 111.3 no . . .
C(17) C(16) H(21) 107.6 no . . .
H(20) C(16) H(21) 110.4 no . . .
C(16) C(17) H(22) 106.7 no . . .
C(16) C(17) H(23) 107.9 no . . .
C(18) C(17) H(22) 109.0 no . . .
C(18) C(17) H(23) 109.6 no . . .
H(22) C(17) H(23) 108.7 no . . .
N(9) C(19) H(25) 125.5 no . . .
C(18) C(19) H(25) 127.9 no . . .
N(9) C(20) H(26) 125.1 no . . .
N(10) C(20) H(26) 124.7 no . . .
O(5) C(21) H(30) 112.8 no . . .
O(5) C(21) H(31) 108.2 no . . .
C(22) C(21) H(30) 104.5 no . . .
C(22) C(21) H(31) 108.8 no . . .
H(30) C(21) H(31) 109.8 no . . .
C(21) C(22) H(27) 106.7 no . . .
C(21) C(22) H(28) 113.8 no . . .
C(21) C(22) H(29) 107.1 no . . .
H(27) C(22) H(28) 109.6 no . . .
H(27) C(22) H(29) 109.5 no . . .
H(28) C(22) H(29) 110.0 no . . .

loop_
_geom_bond_atom_site_label_1
_geom_bond_atom_site_label_2
_geom_bond_distance
_geom_bond_publ_flag
_geom_bond_site_symmetry_1
_geom_bond_site_symmetry_2
Fe(1) N(2) 2.118(14) yes . .
Fe(1) N(3) 2.149(13) yes . .
Fe(1) N(5) 2.111(15) yes . .
Fe(1) N(7) 2.123(14) yes . .
Fe(1) N(8) 2.161(11) yes . .
Fe(1) N(10) 2.128(11) yes . .
Cl(2) O(1) 1.401(8) yes . .
Cl(2) O(2) 1.348(11) yes . .
Cl(2) O(3) 1.372(11) yes . .
Cl(2) O(4) 1.299(14) yes . .
O(5) C(21) 1.40(2) yes . .
N(1) C(2) 1.35(3) yes . .
N(1) C(3) 1.33(3) yes . .
N(2) C(2) 1.30(3) yes . .
N(2) C(4) 1.39(2) yes . .
N(3) C(5) 1.28(2) yes . .
N(3) C(6) 1.46(2) yes . .
N(4) C(9) 1.33(3) yes . .
N(4) C(10) 1.33(3) yes . .
N(5) C(8) 1.38(2) yes . .
N(5) C(10) 1.30(3) yes . .
N(6) C(12) 1.35(2) yes . .
N(6) C(13) 1.35(2) yes . .
N(7) C(12) 1.29(2) yes . .
N(7) C(14) 1.38(2) yes . .
N(8) C(15) 1.25(2) yes . .
N(8) C(16) 1.441(19) yes . .
N(9) C(19) 1.37(2) yes . .
N(9) C(20) 1.33(2) yes . .
N(10) C(18) 1.36(2) yes . .
N(10) C(20) 1.32(2) yes . .
C(1) C(2) 1.50(3) yes . .
C(3) C(4) 1.33(3) yes . .
C(4) C(5) 1.44(2) yes . .
C(6) C(7) 1.505(19) yes . .
C(7) C(8) 1.46(2) yes . .
C(8) C(9) 1.32(3) yes . .
C(11) C(12) 1.48(2) yes . .
C(13) C(14) 1.35(3) yes . .
C(14) C(15) 1.42(2) yes . .
C(16) C(17) 1.495(18) yes . .
C(17) C(18) 1.44(2) yes . .
C(18) C(19) 1.31(2) yes . .
C(21) C(22) 1.41(2) yes . .
N(1) H(4) 0.944 no . .
N(4) H(11) 0.950 no . .
N(6) H(17) 0.944 no . .
N(9) H(24) 0.950 no . .
C(1) H(1) 0.948 no . .
C(1) H(2) 0.948 no . .
C(1) H(3) 0.940 no . .
C(3) H(5) 0.947 no . .
C(5) H(6) 0.943 no . .
C(6) H(7) 0.948 no . .
C(6) H(8) 0.944 no . .
C(7) H(9) 0.942 no . .
C(7) H(10) 0.937 no . .
C(9) H(13) 0.940 no . .
C(10) H(12) 0.942 no . .
C(11) H(14) 0.949 no . .
C(11) H(15) 0.947 no . .
C(11) H(16) 0.941 no . .
C(13) H(18) 0.946 no . .
C(15) H(19) 0.942 no . .
C(16) H(20) 0.947 no . .
C(16) H(21) 0.944 no . .
C(17) H(22) 0.941 no . .
C(17) H(23) 0.939 no . .
C(19) H(25) 0.941 no . .
C(20) H(26) 0.943 no . .
C(21) H(30) 0.950 no . .
C(21) H(31) 0.941 no . .
C(22) H(27) 0.949 no . .
C(22) H(28) 0.950 no . .
C(22) H(29) 0.941 no . .

loop_
_geom_contact_atom_site_label_1
_geom_contact_atom_site_label_2
_geom_contact_distance
_geom_contact_publ_flag
_geom_contact_site_symmetry_1
_geom_contact_site_symmetry_2
Br(1) O(5) 3.427(12) ? . .
Br(1) N(1) 3.39(2) ? . 2_555
Br(1) N(4) 3.420(15) ? . 3_666
Br(1) N(6) 3.318(13) ? . .
Br(1) C(3) 3.55(2) ? . 2_555
O(1) O(1) 3.115(10) ? . 3_556
O(1) N(9) 2.964(17) ? . 1_455
O(1) N(9) 3.308(17) ? . 3_656
O(1) C(20) 3.314(19) ? . 3_656
O(2) C(3) 3.58(2) ? . 3_656
O(2) C(4) 3.48(2) ? . 3_656
O(2) C(5) 3.599(18) ? . .
O(2) C(5) 3.19(2) ? . 3_656
O(2) C(20) 3.57(2) ? . 3_656
O(3) N(9) 3.512(18) ? . 1_455
O(3) C(9) 3.59(2) ? . 4_454
O(3) C(11) 3.475(16) ? . .
O(3) C(19) 3.405(19) ? . 1_455
O(4) C(3) 3.54(2) ? . .
O(4) C(13) 3.39(2) ? . 2_545
O(5) Br(1) 3.427(12) ? . .
O(5) N(1) 3.413(19) ? . 4_455
O(5) C(10) 3.21(2) ? . 3_666
O(5) C(15) 3.36(2) ? . 3_666
N(1) Br(1) 3.39(2) ? . 2_545
N(1) O(5) 3.413(19) ? . 4_554
N(1) N(4) 3.332(17) ? . 4_454
N(1) C(9) 3.59(2) ? . 4_454
N(4) Br(1) 3.420(15) ? . 3_666
N(4) N(1) 3.332(17) ? . 4_555
N(6) Br(1) 3.318(13) ? . .
N(6) C(7) 3.37(2) ? . 4_454
N(9) O(1) 2.964(17) ? . 1_655
N(9) O(1) 3.308(17) ? . 3_656
N(9) O(3) 3.512(18) ? . 1_655
C(1) C(19) 3.56(2) ? . 4_454
C(3) Br(1) 3.55(2) ? . 2_545
C(3) O(2) 3.58(2) ? . 3_656
C(3) O(4) 3.54(2) ? . .
C(4) O(2) 3.48(2) ? . 3_656
C(5) O(2) 3.599(18) ? . .
C(5) O(2) 3.19(2) ? . 3_656
C(7) N(6) 3.37(2) ? . 4_555
C(9) O(3) 3.59(2) ? . 4_555
C(9) N(1) 3.59(2) ? . 4_555
C(10) O(5) 3.21(2) ? . 3_666
C(11) O(3) 3.475(16) ? . .
C(13) O(4) 3.39(2) ? . 2_555
C(15) O(5) 3.36(2) ? . 3_666
C(19) O(3) 3.405(19) ? . 1_655
C(19) C(1) 3.56(2) ? . 4_555
C(20) O(1) 3.314(19) ? . 3_656
C(20) O(2) 3.57(2) ? . 3_656
C(20) C(21) 3.58(2) ? . 4_554
C(21) C(20) 3.58(2) ? . 4_455
